data_4308766
loop_
_publ_author_name
'Yong-Yue Lin'
'Siu-Wai Lai'
'Chi-Ming Che'
'Wen-Fu Fu'
'Zhong-Yuan Zhou'
'Nianyong Zhu'

_publ_section_title
;
Structural Variations and Spectroscopic Properties of Luminescent Mono- and
Multinuclear Silver(I) and Copper(I) Complexes Bearing Phosphine and
Cyanide Ligands
;
_journal_name_full 'Inorganic Chemistry'
_journal_page_first 1511
_journal_page_last 1524
_journal_paper_doi 10.1021/ic048876k
_journal_volume 44
_journal_year 2005
_chemical_formula_moiety 'C83 H154 Cu2 F6 N O P7'
_chemical_formula_sum 'C83 H154 Cu2 F6 N O P7'
_chemical_formula_weight 1639.94
_chemical_name_systematic
;
 ?
;
_space_group_IT_number 14
_symmetry_cell_setting monoclinic
_symmetry_space_group_name_Hall '-P 2ybc'
_symmetry_space_group_name_H-M 'P 1 21/c 1'
_atom_sites_solution_hydrogens geom
_atom_sites_solution_primary direct
_atom_sites_solution_secondary difmap
_audit_creation_method SHELXL-97
_cell_angle_alpha 90.00
_cell_angle_beta 91.60(3)
_cell_angle_gamma 90.00
_cell_formula_units_Z 4
_cell_length_a 14.774(3)
_cell_length_b 25.198(5)
_cell_length_c 24.104(5)
_cell_measurement_reflns_used 0
_cell_measurement_temperature 253(2)
_cell_measurement_theta_max 0
_cell_measurement_theta_min 0
_cell_volume 8970(3)
_computing_cell_refinement Scalepack
_computing_data_collection Marcontrol
_computing_data_reduction Denzo
_computing_molecular_graphics 'Ortep-3 for Windows (Farrugia, 1997)'
_computing_publication_material 'WinGX publication routines (Farrugia, 1999)'
_computing_structure_refinement 'SHELXL-97 (Sheldrick, 1997)'
_computing_structure_solution SIR-97
_diffrn_ambient_temperature 253(2)
_diffrn_measured_fraction_theta_full 0.837
_diffrn_measured_fraction_theta_max 0.837
_diffrn_measurement_device_type 'marresearch IPDS mar300'
_diffrn_measurement_method Oscillation
_diffrn_radiation_monochromator graphite
_diffrn_radiation_source 'fine-focus sealed tube'
_diffrn_radiation_type MoK\a
_diffrn_radiation_wavelength 0.71069
_diffrn_reflns_av_R_equivalents 0.0610
_diffrn_reflns_av_sigmaI/netI 0.1088
_diffrn_reflns_limit_h_max 15
_diffrn_reflns_limit_h_min -15
_diffrn_reflns_limit_k_max 29
_diffrn_reflns_limit_k_min -29
_diffrn_reflns_limit_l_max 27
_diffrn_reflns_limit_l_min -27
_diffrn_reflns_number 32801
_diffrn_reflns_theta_full 24.40
_diffrn_reflns_theta_max 24.40
_diffrn_reflns_theta_min 1.17
_exptl_absorpt_coefficient_mu 0.653
_exptl_absorpt_correction_type none
_exptl_crystal_colour colorless
_exptl_crystal_density_diffrn 1.214
_exptl_crystal_density_method 'not measured'
_exptl_crystal_description prism
_exptl_crystal_F_000 3536
_exptl_crystal_size_max 0.2
_exptl_crystal_size_mid 0.15
_exptl_crystal_size_min 0.1
_refine_diff_density_max 1.234
_refine_diff_density_min -1.322
_refine_diff_density_rms 0.253
_refine_ls_extinction_method none
_refine_ls_goodness_of_fit_ref 1.158
_refine_ls_hydrogen_treatment mixed
_refine_ls_matrix_type full
_refine_ls_number_parameters 472
_refine_ls_number_reflns 12358
_refine_ls_number_restraints 7
_refine_ls_restrained_S_all 1.159
_refine_ls_R_factor_all 0.1619
_refine_ls_R_factor_gt 0.1054
_refine_ls_shift/su_max 0.001
_refine_ls_shift/su_mean 0.000
_refine_ls_structure_factor_coef Fsqd
_refine_ls_weighting_details 'calc w=1/[\s^2^(Fo^2^)+(0.2000P)^2^+0.0000P] where P=(Fo^2^+2Fc^2^)/3'
_refine_ls_weighting_scheme calc
_refine_ls_wR_factor_gt 0.3122
_refine_ls_wR_factor_ref 0.3462
_reflns_number_gt 7030
_reflns_number_total 12358
_reflns_threshold_expression >2sigma(I)
_cod_data_source_file ic048876ksi20040816_075836_7.cif
_cod_data_source_block mar655_Cpd6
_cod_database_code 4308766

loop_
_symmetry_equiv_pos_as_xyz
'x, y, z'
'-x, y+1/2, -z+1/2'
'-x, -y, -z'
'x, -y-1/2, z-1/2'

loop_
_atom_site_label
_atom_site_type_symbol
_atom_site_fract_x
_atom_site_fract_y
_atom_site_fract_z
_atom_site_U_iso_or_equiv
_atom_site_adp_type
_atom_site_occupancy
_atom_site_symmetry_multiplicity
_atom_site_calc_flag
_atom_site_refinement_flags
_atom_site_disorder_assembly
_atom_site_disorder_group
Cu1 Cu -0.26124(7) -0.01112(4) 0.72322(5) 0.0534(4) Uani 1 1 d . . .
Cu2 Cu -0.10472(8) 0.15490(4) 0.77348(5) 0.0574(4) Uani 1 1 d . . .
P1 P -0.30726(15) -0.06612(9) 0.79502(10) 0.0503(6) Uani 1 1 d . . .
P2 P -0.21767(15) -0.08616(9) 0.67492(10) 0.0506(6) Uani 1 1 d . . .
P3 P -0.35534(16) 0.05553(11) 0.67876(11) 0.0588(7) Uani 1 1 d . . .
P4 P -0.25792(18) 0.17114(9) 0.80863(10) 0.0547(7) Uani 1 1 d . . .
P5 P -0.03369(17) 0.20537(10) 0.70756(10) 0.0531(7) Uani 1 1 d . . .
P6 P 0.02181(15) 0.16750(9) 0.83172(9) 0.0448(6) Uani 1 1 d . . .
N1 N -0.1601(5) 0.0392(3) 0.7444(3) 0.0443(19) Uani 0.50 1 d P . .
N1' N -0.1248(5) 0.0788(3) 0.7531(3) 0.0428(18) Uani 0.50 1 d P . .
C1N' C -0.1601(5) 0.0392(3) 0.7444(3) 0.0443(19) Uani 0.50 1 d P . .
C1N C -0.1248(5) 0.0788(3) 0.7531(3) 0.0428(18) Uani 0.50 1 d P . .
C1 C -0.3270(6) -0.1291(4) 0.7582(4) 0.058(2) Uiso 1 1 d . . .
H1A H -0.3338 -0.1575 0.7848 0.070 Uiso 1 1 calc R . .
H1B H -0.3825 -0.1267 0.7359 0.070 Uiso 1 1 calc R . .
C2 C -0.2460(6) -0.1416(4) 0.7200(4) 0.059(2) Uiso 1 1 d . . .
H2A H -0.2611 -0.1722 0.6973 0.071 Uiso 1 1 calc R . .
H2B H -0.1933 -0.1506 0.7430 0.071 Uiso 1 1 calc R . .
C3 C -0.4068(7) -0.0613(5) 0.8377(5) 0.084(3) Uiso 1 1 d . . .
H3 H -0.3898 -0.0826 0.8704 0.101 Uiso 1 1 calc R . .
C4 C -0.4138(8) -0.0034(5) 0.8621(5) 0.090(4) Uiso 1 1 d . . .
H4A H -0.4249 0.0214 0.8319 0.108 Uiso 1 1 calc R . .
H4B H -0.3566 0.0060 0.8802 0.108 Uiso 1 1 calc R . .
C5 C -0.4922(12) 0.0017(8) 0.9052(8) 0.162(7) Uiso 1 1 d . . .
H5A H -0.4757 -0.0179 0.9386 0.194 Uiso 1 1 calc R . .
H5B H -0.4997 0.0387 0.9152 0.194 Uiso 1 1 calc R . .
C6 C -0.5737(10) -0.0180(6) 0.8829(7) 0.128(5) Uiso 1 1 d . . .
H6A H -0.5931 0.0046 0.8522 0.153 Uiso 1 1 calc R . .
H6B H -0.6193 -0.0157 0.9110 0.153 Uiso 1 1 calc R . .
C7 C -0.5695(9) -0.0763(6) 0.8619(6) 0.112(4) Uiso 1 1 d . . .
H7A H -0.6263 -0.0854 0.8430 0.134 Uiso 1 1 calc R . .
H7B H -0.5610 -0.1001 0.8932 0.134 Uiso 1 1 calc R . .
C8 C -0.4883(12) -0.0836(8) 0.8203(8) 0.161(7) Uiso 1 1 d . . .
H8A H -0.4791 -0.1212 0.8143 0.194 Uiso 1 1 calc R . .
H8B H -0.5062 -0.0680 0.7848 0.194 Uiso 1 1 calc R . .
C9 C -0.2118(7) -0.0843(4) 0.8424(5) 0.075(3) Uiso 1 1 d . . .
H9 H -0.1625 -0.0908 0.8169 0.090 Uiso 1 1 calc R . .
C10 C -0.2184(8) -0.1341(5) 0.8716(5) 0.096(4) Uiso 1 1 d . . .
H10A H -0.2302 -0.1621 0.8448 0.116 Uiso 1 1 calc R . .
H10B H -0.2698 -0.1325 0.8958 0.116 Uiso 1 1 calc R . .
C11 C -0.1306(12) -0.1497(7) 0.9081(8) 0.158(7) Uiso 1 1 d . . .
H11A H -0.1474 -0.1767 0.9346 0.189 Uiso 1 1 calc R . .
H11B H -0.0866 -0.1652 0.8838 0.189 Uiso 1 1 calc R . .
C12 C -0.0877(9) -0.1063(5) 0.9382(6) 0.100(4) Uiso 1 1 d . . .
H12A H -0.1195 -0.1008 0.9724 0.120 Uiso 1 1 calc R . .
H12B H -0.0261 -0.1166 0.9483 0.120 Uiso 1 1 calc R . .
C13 C -0.0848(8) -0.0564(5) 0.9086(5) 0.096(4) Uiso 1 1 d . . .
H13A H -0.0374 -0.0582 0.8817 0.116 Uiso 1 1 calc R . .
H13B H -0.0690 -0.0284 0.9348 0.116 Uiso 1 1 calc R . .
C14 C -0.1751(8) -0.0415(5) 0.8781(5) 0.095(4) Uiso 1 1 d . . .
H14A H -0.2195 -0.0325 0.9055 0.114 Uiso 1 1 calc R . .
H14B H -0.1654 -0.0103 0.8555 0.114 Uiso 1 1 calc R . .
C15 C -0.0964(5) -0.0971(3) 0.6604(3) 0.049(2) Uiso 1 1 d . . .
H15 H -0.0896 -0.1336 0.6469 0.058 Uiso 1 1 calc R . .
C16 C -0.0357(6) -0.0906(4) 0.7138(4) 0.068(3) Uiso 1 1 d . . .
H16A H -0.0443 -0.0555 0.7293 0.082 Uiso 1 1 calc R . .
H16B H -0.0532 -0.1166 0.7413 0.082 Uiso 1 1 calc R . .
C17 C 0.0639(7) -0.0984(5) 0.7002(5) 0.080(3) Uiso 1 1 d . . .
H17A H 0.1007 -0.0934 0.7338 0.097 Uiso 1 1 calc R . .
H17B H 0.0728 -0.1345 0.6876 0.097 Uiso 1 1 calc R . .
C18 C 0.0953(8) -0.0611(5) 0.6568(5) 0.089(4) Uiso 1 1 d . . .
H18A H 0.1578 -0.0688 0.6484 0.107 Uiso 1 1 calc R . .
H18B H 0.0923 -0.0249 0.6705 0.107 Uiso 1 1 calc R . .
C19 C 0.0358(7) -0.0667(4) 0.6043(4) 0.073(3) Uiso 1 1 d . . .
H19A H 0.0451 -0.1015 0.5883 0.087 Uiso 1 1 calc R . .
H19B H 0.0541 -0.0405 0.5773 0.087 Uiso 1 1 calc R . .
C20 C -0.0649(6) -0.0595(4) 0.6155(4) 0.065(3) Uiso 1 1 d . . .
H20A H -0.0756 -0.0231 0.6269 0.078 Uiso 1 1 calc R . .
H20B H -0.0999 -0.0659 0.5815 0.078 Uiso 1 1 calc R . .
C21 C -0.2757(6) -0.1031(4) 0.6086(4) 0.060(3) Uiso 1 1 d . . .
H21 H -0.2639 -0.0744 0.5823 0.072 Uiso 1 1 calc R . .
C22 C -0.2487(7) -0.1543(4) 0.5817(4) 0.074(3) Uiso 1 1 d . . .
H22A H -0.2594 -0.1836 0.6067 0.089 Uiso 1 1 calc R . .
H22B H -0.1847 -0.1535 0.5740 0.089 Uiso 1 1 calc R . .
C23 C -0.3055(8) -0.1628(6) 0.5257(6) 0.107(4) Uiso 1 1 d . . .
H23A H -0.2882 -0.1361 0.4991 0.129 Uiso 1 1 calc R . .
H23B H -0.2909 -0.1973 0.5105 0.129 Uiso 1 1 calc R . .
C24 C -0.4027(9) -0.1598(5) 0.5335(6) 0.109(4) Uiso 1 1 d . . .
H24A H -0.4213 -0.1898 0.5556 0.130 Uiso 1 1 calc R . .
H24B H -0.4337 -0.1623 0.4976 0.130 Uiso 1 1 calc R . .
C25 C -0.4313(9) -0.1092(5) 0.5617(5) 0.102(4) Uiso 1 1 d . . .
H25A H -0.4959 -0.1100 0.5679 0.122 Uiso 1 1 calc R . .
H25B H -0.4187 -0.0789 0.5383 0.122 Uiso 1 1 calc R . .
C26 C -0.3782(7) -0.1039(5) 0.6183(5) 0.081(3) Uiso 1 1 d . . .
H26A H -0.3958 -0.0714 0.6366 0.098 Uiso 1 1 calc R . .
H26B H -0.3928 -0.1335 0.6421 0.098 Uiso 1 1 calc R . .
C27 C -0.3279(6) 0.1214(3) 0.7108(3) 0.050(2) Uiso 1 1 d . . .
H27A H -0.2673 0.1316 0.7005 0.059 Uiso 1 1 calc R . .
H27B H -0.3695 0.1477 0.6954 0.059 Uiso 1 1 calc R . .
C28 C -0.3329(5) 0.1225(3) 0.7748(3) 0.046(2) Uiso 1 1 d . . .
H28A H -0.3178 0.0875 0.7891 0.056 Uiso 1 1 calc R . .
H28B H -0.3948 0.1301 0.7847 0.056 Uiso 1 1 calc R . .
C29 C -0.4809(8) 0.0567(6) 0.6729(6) 0.098(4) Uiso 1 1 d . . .
H29 H -0.5012 0.0881 0.6519 0.117 Uiso 1 1 calc R . .
C30 C -0.5190(13) 0.0063(8) 0.6454(9) 0.186(8) Uiso 1 1 d . . .
H30A H -0.5271 -0.0212 0.6729 0.223 Uiso 1 1 calc R . .
H30B H -0.4779 -0.0067 0.6178 0.223 Uiso 1 1 calc R . .
C31 C -0.6271(15) 0.0241(10) 0.6128(10) 0.224(10) Uiso 1 1 d . . .
H31A H -0.6304 0.0600 0.5987 0.268 Uiso 1 1 calc R . .
H31B H -0.6504 -0.0015 0.5859 0.268 Uiso 1 1 calc R . .
C32 C -0.6610(13) 0.0174(8) 0.6687(8) 0.170(7) Uiso 1 1 d . . .
H32A H -0.6368 -0.0152 0.6844 0.204 Uiso 1 1 calc R . .
H32B H -0.7264 0.0142 0.6665 0.204 Uiso 1 1 calc R . .
C33 C -0.6348(14) 0.0642(9) 0.7073(9) 0.194(9) Uiso 1 1 d . . .
H33A H -0.6690 0.0631 0.7411 0.233 Uiso 1 1 calc R . .
H33B H -0.6458 0.0979 0.6889 0.233 Uiso 1 1 calc R . .
C34 C -0.5210(11) 0.0551(8) 0.7215(8) 0.160(7) Uiso 1 1 d . . .
H34A H -0.4978 0.0829 0.7457 0.192 Uiso 1 1 calc R . .
H34B H -0.5105 0.0211 0.7394 0.192 Uiso 1 1 calc R . .
C35 C -0.3242(7) 0.0665(4) 0.6054(4) 0.070(3) Uiso 1 1 d . . .
H35 H -0.3498 0.0365 0.5844 0.084 Uiso 1 1 calc R . .
C36 C -0.3570(9) 0.1162(5) 0.5753(6) 0.109(4) Uiso 1 1 d . . .
H36A H -0.3303 0.1474 0.5927 0.131 Uiso 1 1 calc R . .
H36B H -0.4224 0.1189 0.5772 0.131 Uiso 1 1 calc R . .
C37 C -0.3293(14) 0.1127(8) 0.5148(9) 0.185(8) Uiso 1 1 d . . .
H37A H -0.3623 0.0838 0.4970 0.222 Uiso 1 1 calc R . .
H37B H -0.3472 0.1452 0.4960 0.222 Uiso 1 1 calc R . .
C38 C -0.2371(12) 0.1047(7) 0.5076(7) 0.144(6) Uiso 1 1 d . . .
H38A H -0.2268 0.1001 0.4684 0.173 Uiso 1 1 calc R . .
H38B H -0.2048 0.1364 0.5196 0.173 Uiso 1 1 calc R . .
C39 C -0.2008(10) 0.0617(6) 0.5359(6) 0.125(5) Uiso 1 1 d . . .
H39A H -0.1356 0.0618 0.5326 0.150 Uiso 1 1 calc R . .
H39B H -0.2240 0.0292 0.5192 0.150 Uiso 1 1 calc R . .
C40 C -0.2250(8) 0.0628(5) 0.6000(5) 0.097(4) Uiso 1 1 d . . .
H40A H -0.2027 0.0308 0.6180 0.116 Uiso 1 1 calc R . .
H40B H -0.1960 0.0930 0.6179 0.116 Uiso 1 1 calc R . .
C41 C -0.3266(6) 0.2331(4) 0.8067(4) 0.057(2) Uiso 1 1 d . . .
H41 H -0.3860 0.2242 0.8212 0.069 Uiso 1 1 calc R . .
C42 C -0.3427(7) 0.2546(4) 0.7495(4) 0.071(3) Uiso 1 1 d . . .
H42A H -0.3722 0.2275 0.7269 0.086 Uiso 1 1 calc R . .
H42B H -0.2847 0.2621 0.7334 0.086 Uiso 1 1 calc R . .
C43 C -0.3994(7) 0.3040(4) 0.7469(5) 0.082(3) Uiso 1 1 d . . .
H43A H -0.4612 0.2951 0.7557 0.098 Uiso 1 1 calc R . .
H43B H -0.3998 0.3179 0.7094 0.098 Uiso 1 1 calc R . .
C44 C -0.3648(9) 0.3468(5) 0.7869(5) 0.098(4) Uiso 1 1 d . . .
H44A H -0.3078 0.3608 0.7741 0.118 Uiso 1 1 calc R . .
H44B H -0.4080 0.3757 0.7877 0.118 Uiso 1 1 calc R . .
C45 C -0.3510(10) 0.3244(6) 0.8450(6) 0.114(5) Uiso 1 1 d . . .
H45A H -0.4089 0.3140 0.8595 0.137 Uiso 1 1 calc R . .
H45B H -0.3248 0.3514 0.8693 0.137 Uiso 1 1 calc R . .
C46 C -0.2875(8) 0.2760(4) 0.8432(5) 0.085(3) Uiso 1 1 d . . .
H46A H -0.2294 0.2868 0.8293 0.101 Uiso 1 1 calc R . .
H46B H -0.2777 0.2623 0.8805 0.101 Uiso 1 1 calc R . .
C47 C -0.2614(6) 0.1524(4) 0.8831(4) 0.052(2) Uiso 1 1 d . . .
H47 H -0.2306 0.1811 0.9035 0.063 Uiso 1 1 calc R . .
C48 C -0.3525(6) 0.1478(4) 0.9075(4) 0.067(3) Uiso 1 1 d . . .
H48A H -0.3873 0.1205 0.8881 0.081 Uiso 1 1 calc R . .
H48B H -0.3847 0.1811 0.9035 0.081 Uiso 1 1 calc R . .
C49 C -0.3422(8) 0.1332(5) 0.9700(5) 0.086(3) Uiso 1 1 d . . .
H49A H -0.3153 0.1631 0.9896 0.104 Uiso 1 1 calc R . .
H49B H -0.4021 0.1277 0.9844 0.104 Uiso 1 1 calc R . .
C50 C -0.2875(7) 0.0861(5) 0.9821(5) 0.082(3) Uiso 1 1 d . . .
H50A H -0.3176 0.0549 0.9671 0.099 Uiso 1 1 calc R . .
H50B H -0.2802 0.0816 1.0220 0.099 Uiso 1 1 calc R . .
C51 C -0.1956(7) 0.0924(5) 0.9566(5) 0.083(3) Uiso 1 1 d . . .
H51A H -0.1604 0.0604 0.9629 0.100 Uiso 1 1 calc R . .
H51B H -0.1635 0.1217 0.9744 0.100 Uiso 1 1 calc R . .
C52 C -0.2046(6) 0.1031(4) 0.8937(4) 0.063(3) Uiso 1 1 d . . .
H52A H -0.1451 0.1080 0.8786 0.075 Uiso 1 1 calc R . .
H52B H -0.2330 0.0729 0.8753 0.075 Uiso 1 1 calc R . .
C53 C 0.0430(6) 0.2469(4) 0.7487(4) 0.060(2) Uiso 1 1 d . . .
H53A H 0.0860 0.2638 0.7247 0.072 Uiso 1 1 calc R . .
H53B H 0.0089 0.2745 0.7668 0.072 Uiso 1 1 calc R . .
C54 C 0.0959(6) 0.2125(4) 0.7941(4) 0.054(2) Uiso 1 1 d . . .
H54A H 0.1261 0.2361 0.8205 0.065 Uiso 1 1 calc R . .
H54B H 0.1421 0.1918 0.7761 0.065 Uiso 1 1 calc R . .
C55 C -0.0828(6) 0.2524(4) 0.6559(4) 0.061(3) Uiso 1 1 d . . .
H55 H -0.0368 0.2597 0.6285 0.073 Uiso 1 1 calc R . .
C56 C -0.1656(7) 0.2282(4) 0.6253(4) 0.071(3) Uiso 1 1 d . . .
H56A H -0.1469 0.1966 0.6057 0.086 Uiso 1 1 calc R . .
H56B H -0.2095 0.2176 0.6523 0.086 Uiso 1 1 calc R . .
C57 C -0.2105(8) 0.2664(5) 0.5840(5) 0.092(4) Uiso 1 1 d . . .
H57A H -0.2646 0.2500 0.5680 0.111 Uiso 1 1 calc R . .
H57B H -0.1694 0.2736 0.5542 0.111 Uiso 1 1 calc R . .
C58 C -0.2360(8) 0.3185(5) 0.6118(5) 0.091(4) Uiso 1 1 d . . .
H58A H -0.2612 0.3427 0.5842 0.109 Uiso 1 1 calc R . .
H58B H -0.2819 0.3119 0.6390 0.109 Uiso 1 1 calc R . .
C59 C -0.1553(8) 0.3434(5) 0.6397(5) 0.100(4) Uiso 1 1 d . . .
H59A H -0.1738 0.3755 0.6584 0.120 Uiso 1 1 calc R . .
H59B H -0.1121 0.3532 0.6119 0.120 Uiso 1 1 calc R . .
C60 C -0.1085(8) 0.3053(5) 0.6829(5) 0.089(3) Uiso 1 1 d . . .
H60A H -0.0544 0.3221 0.6984 0.106 Uiso 1 1 calc R . .
H60B H -0.1492 0.2986 0.7130 0.106 Uiso 1 1 calc R . .
C61 C 0.0468(7) 0.1649(4) 0.6680(4) 0.066(3) Uiso 1 1 d . . .
H61 H 0.0802 0.1443 0.6963 0.079 Uiso 1 1 calc R . .
C62 C -0.0023(7) 0.1226(4) 0.6314(4) 0.071(3) Uiso 1 1 d . . .
H62A H -0.0437 0.1026 0.6540 0.086 Uiso 1 1 calc R . .
H62B H -0.0376 0.1403 0.6023 0.086 Uiso 1 1 calc R . .
C63 C 0.0641(9) 0.0849(6) 0.6055(6) 0.114(5) Uiso 1 1 d . . .
H63A H 0.0875 0.0611 0.6341 0.137 Uiso 1 1 calc R . .
H63B H 0.0319 0.0636 0.5779 0.137 Uiso 1 1 calc R . .
C64 C 0.1412(8) 0.1109(5) 0.5790(5) 0.100(4) Uiso 1 1 d . . .
H64A H 0.1200 0.1269 0.5444 0.120 Uiso 1 1 calc R . .
H64B H 0.1856 0.0840 0.5701 0.120 Uiso 1 1 calc R . .
C65 C 0.1857(9) 0.1521(5) 0.6139(6) 0.108(4) Uiso 1 1 d . . .
H65A H 0.2300 0.1704 0.5919 0.129 Uiso 1 1 calc R . .
H65B H 0.2179 0.1349 0.6445 0.129 Uiso 1 1 calc R . .
C66 C 0.1184(7) 0.1942(5) 0.6379(5) 0.087(3) Uiso 1 1 d . . .
H66A H 0.1506 0.2180 0.6631 0.104 Uiso 1 1 calc R . .
H66B H 0.0912 0.2150 0.6079 0.104 Uiso 1 1 calc R . .
C67 C 0.0005(5) 0.2031(3) 0.8973(3) 0.044(2) Uiso 1 1 d . . .
H67 H -0.0385 0.1799 0.9189 0.053 Uiso 1 1 calc R . .
C68 C -0.0522(6) 0.2524(3) 0.8863(4) 0.050(2) Uiso 1 1 d . . .
H68A H -0.1038 0.2438 0.8621 0.061 Uiso 1 1 calc R . .
H68B H -0.0145 0.2772 0.8666 0.061 Uiso 1 1 calc R . .
C69 C -0.0857(6) 0.2788(4) 0.9375(4) 0.063(3) Uiso 1 1 d . . .
H69A H -0.1273 0.2555 0.9561 0.075 Uiso 1 1 calc R . .
H69B H -0.1176 0.3112 0.9275 0.075 Uiso 1 1 calc R . .
C70 C -0.0048(6) 0.2917(4) 0.9763(4) 0.068(3) Uiso 1 1 d . . .
H70A H 0.0313 0.3193 0.9597 0.082 Uiso 1 1 calc R . .
H70B H -0.0267 0.3050 1.0112 0.082 Uiso 1 1 calc R . .
C71 C 0.0535(7) 0.2437(4) 0.9871(4) 0.071(3) Uiso 1 1 d . . .
H71A H 0.0204 0.2187 1.0095 0.086 Uiso 1 1 calc R . .
H71B H 0.1071 0.2544 1.0084 0.086 Uiso 1 1 calc R . .
C72 C 0.0824(6) 0.2159(4) 0.9348(4) 0.061(3) Uiso 1 1 d . . .
H72A H 0.1140 0.1834 0.9446 0.073 Uiso 1 1 calc R . .
H72B H 0.1238 0.2385 0.9151 0.073 Uiso 1 1 calc R . .
C73 C 0.0991(6) 0.1126(3) 0.8522(4) 0.053(2) Uiso 1 1 d . . .
H73 H 0.1540 0.1283 0.8691 0.064 Uiso 1 1 calc R . .
C74 C 0.1271(7) 0.0800(4) 0.8016(4) 0.068(3) Uiso 1 1 d . . .
H74A H 0.0732 0.0658 0.7830 0.081 Uiso 1 1 calc R . .
H74B H 0.1570 0.1031 0.7756 0.081 Uiso 1 1 calc R . .
C75 C 0.1908(7) 0.0341(5) 0.8178(5) 0.085(3) Uiso 1 1 d . . .
H75A H 0.2016 0.0124 0.7855 0.102 Uiso 1 1 calc R . .
H75B H 0.2485 0.0483 0.8310 0.102 Uiso 1 1 calc R . .
C76 C 0.1502(8) 0.0002(5) 0.8629(5) 0.083(3) Uiso 1 1 d . . .
H76A H 0.0983 -0.0187 0.8473 0.099 Uiso 1 1 calc R . .
H76B H 0.1946 -0.0260 0.8751 0.099 Uiso 1 1 calc R . .
C77 C 0.1208(7) 0.0319(4) 0.9127(4) 0.076(3) Uiso 1 1 d . . .
H77A H 0.0908 0.0087 0.9384 0.092 Uiso 1 1 calc R . .
H77B H 0.1737 0.0468 0.9317 0.092 Uiso 1 1 calc R . .
C78 C 0.0574(6) 0.0761(4) 0.8951(4) 0.060(2) Uiso 1 1 d . . .
H78A H 0.0419 0.0968 0.9275 0.071 Uiso 1 1 calc R . .
H78B H 0.0019 0.0609 0.8796 0.071 Uiso 1 1 calc R . .
P7 P 0.3767(2) 0.20093(17) 0.8118(2) 0.1125(14) Uani 1 1 d . . .
F1 F 0.3017(6) 0.2150(4) 0.8531(4) 0.152(3) Uiso 1 1 d . . .
F2 F 0.4526(6) 0.1889(4) 0.7694(4) 0.142(3) Uiso 1 1 d . . .
F3 F 0.4498(10) 0.2150(7) 0.8630(7) 0.109(5) Uiso 0.50 1 d P . .
F4 F 0.3690(17) 0.2548(10) 0.7872(11) 0.168(8) Uiso 0.50 1 d P . .
F5 F 0.3066(12) 0.1744(9) 0.7659(8) 0.133(6) Uiso 0.50 1 d P . .
F6 F 0.3852(15) 0.1403(9) 0.8380(9) 0.146(7) Uiso 0.50 1 d P . .
F3' F 0.4128(12) 0.2641(7) 0.8143(8) 0.125(6) Uiso 0.50 1 d P . .
F4' F 0.3149(12) 0.2249(8) 0.7631(7) 0.126(5) Uiso 0.50 1 d P . .
F5' F 0.3351(17) 0.1492(10) 0.8045(12) 0.169(8) Uiso 0.50 1 d P . .
F6' F 0.443(2) 0.1804(15) 0.8511(13) 0.225(13) Uiso 0.50 1 d P . .
O1 O -0.5856(14) 0.1847(8) 1.0385(10) 0.319(11) Uiso 1 1 d D . .
C79 C -0.6276(19) 0.1566(9) 0.9850(11) 0.259(12) Uiso 1 1 d D . .
H79A H -0.5908 0.1668 0.9540 0.311 Uiso 1 1 calc R . .
H79B H -0.6871 0.1719 0.9782 0.311 Uiso 1 1 calc R . .
C80 C -0.6393(13) 0.0929(7) 0.9822(8) 0.172(7) Uiso 1 1 d D . .
H80A H -0.6632 0.0830 0.9462 0.257 Uiso 1 1 calc R . .
H80B H -0.6803 0.0816 1.0101 0.257 Uiso 1 1 calc R . .
H80C H -0.5815 0.0762 0.9885 0.257 Uiso 1 1 calc R . .
C81 C -0.577(2) 0.221(2) 1.0925(16) 0.52(3) Uiso 1 1 d D . .
H81A H -0.6248 0.2471 1.0892 0.625 Uiso 1 1 calc R . .
H81B H -0.5916 0.1983 1.1235 0.625 Uiso 1 1 calc R . .
C82 C -0.4891(18) 0.2519(12) 1.1105(12) 0.296(15) Uiso 1 1 d D . .
H82A H -0.4698 0.2409 1.1471 0.444 Uiso 1 1 calc R . .
H82B H -0.5015 0.2893 1.1105 0.444 Uiso 1 1 calc R . .
H82C H -0.4421 0.2445 1.0849 0.444 Uiso 1 1 calc R . .

loop_
_atom_site_aniso_label
_atom_site_aniso_U_11
_atom_site_aniso_U_22
_atom_site_aniso_U_33
_atom_site_aniso_U_23
_atom_site_aniso_U_13
_atom_site_aniso_U_12
Cu1 0.0577(7) 0.0428(7) 0.0599(8) -0.0074(5) 0.0073(5) -0.0100(5)
Cu2 0.0710(8) 0.0507(7) 0.0497(8) 0.0062(6) -0.0094(6) -0.0218(6)
P1 0.0511(14) 0.0482(15) 0.0518(15) -0.0021(12) 0.0078(11) -0.0101(11)
P2 0.0502(14) 0.0419(14) 0.0600(16) -0.0061(12) 0.0053(11) -0.0030(10)
P3 0.0500(15) 0.0654(18) 0.0609(17) -0.0170(13) 0.0019(12) -0.0070(12)
P4 0.0747(17) 0.0413(14) 0.0476(15) -0.0023(11) -0.0068(12) -0.0055(11)
P5 0.0700(16) 0.0452(14) 0.0439(15) 0.0065(11) -0.0031(12) -0.0135(11)
P6 0.0478(13) 0.0425(14) 0.0439(14) 0.0024(11) -0.0019(10) -0.0073(10)
N1 0.039(4) 0.044(5) 0.050(5) -0.005(4) -0.007(4) 0.007(4)
N1' 0.036(4) 0.050(5) 0.042(5) -0.003(4) -0.001(3) 0.000(4)
C1N' 0.039(4) 0.044(5) 0.050(5) -0.005(4) -0.007(4) 0.007(4)
C1N 0.036(4) 0.050(5) 0.042(5) -0.003(4) -0.001(3) 0.000(4)
P7 0.057(2) 0.100(3) 0.182(4) 0.013(3) 0.030(2) 0.0142(18)

loop_
_atom_type_symbol
_atom_type_description
_atom_type_scat_dispersion_real
_atom_type_scat_dispersion_imag
_atom_type_scat_source
Cu Cu 0.3201 1.2651 'International Tables Vol C Tables 4.2.6.8 and 6.1.1.4'
P P 0.1023 0.0942 'International Tables Vol C Tables 4.2.6.8 and 6.1.1.4'
N N 0.0061 0.0033 'International Tables Vol C Tables 4.2.6.8 and 6.1.1.4'
C C 0.0033 0.0016 'International Tables Vol C Tables 4.2.6.8 and 6.1.1.4'
F F 0.0171 0.0103 'International Tables Vol C Tables 4.2.6.8 and 6.1.1.4'
O O 0.0106 0.0060 'International Tables Vol C Tables 4.2.6.8 and 6.1.1.4'
H H 0.0000 0.0000 'International Tables Vol C Tables 4.2.6.8 and 6.1.1.4'

loop_
_geom_angle_atom_site_label_1
_geom_angle_atom_site_label_2
_geom_angle_atom_site_label_3
_geom_angle
_geom_angle_site_symmetry_1
_geom_angle_site_symmetry_3
_geom_angle_publ_flag
N1 Cu1 P2 115.2(2) . . ?
N1 Cu1 P1 114.6(2) . . ?
P2 Cu1 P1 88.79(9) . . ?
N1 Cu1 P3 95.1(2) . . ?
P2 Cu1 P3 120.58(10) . . ?
P1 Cu1 P3 124.53(10) . . ?
N1' Cu2 P5 115.2(2) . . ?
N1' Cu2 P6 113.0(2) . . ?
P5 Cu2 P6 88.12(9) . . ?
N1' Cu2 P4 96.4(2) . . ?
P5 Cu2 P4 125.61(10) . . ?
P6 Cu2 P4 119.88(9) . . ?
C3 P1 C1 102.2(5) . . ?
C3 P1 C9 106.3(5) . . ?
C1 P1 C9 101.1(5) . . ?
C3 P1 Cu1 129.5(4) . . ?
C1 P1 Cu1 101.5(3) . . ?
C9 P1 Cu1 111.9(4) . . ?
C2 P2 C21 103.3(4) . . ?
C2 P2 C15 103.7(4) . . ?
C21 P2 C15 103.3(4) . . ?
C2 P2 Cu1 104.7(3) . . ?
C21 P2 Cu1 119.7(3) . . ?
C15 P2 Cu1 119.9(3) . . ?
C29 P3 C35 101.4(5) . . ?
C29 P3 C27 102.8(5) . . ?
C35 P3 C27 101.8(4) . . ?
C29 P3 Cu1 127.4(5) . . ?
C35 P3 Cu1 111.8(3) . . ?
C27 P3 Cu1 108.6(3) . . ?
C28 P4 C47 103.1(4) . . ?
C28 P4 C41 103.2(4) . . ?
C47 P4 C41 101.9(4) . . ?
C28 P4 Cu2 106.6(3) . . ?
C47 P4 Cu2 109.8(3) . . ?
C41 P4 Cu2 129.3(3) . . ?
C53 P5 C55 103.0(4) . . ?
C53 P5 C61 101.5(4) . . ?
C55 P5 C61 104.6(5) . . ?
C53 P5 Cu2 103.3(3) . . ?
C55 P5 Cu2 129.6(3) . . ?
C61 P5 Cu2 111.2(3) . . ?
C54 P6 C73 102.8(4) . . ?
C54 P6 C67 103.9(4) . . ?
C73 P6 C67 104.6(4) . . ?
C54 P6 Cu2 105.5(3) . . ?
C73 P6 Cu2 122.6(3) . . ?
C67 P6 Cu2 115.3(3) . . ?
N1' N1 Cu1 158.1(7) . . ?
N1 N1' Cu2 161.2(7) . . ?
C2 C1 P1 110.2(6) . . ?
C1 C2 P2 112.8(6) . . ?
C8 C3 C4 115.0(12) . . ?
C8 C3 P1 120.7(11) . . ?
C4 C3 P1 109.5(8) . . ?
C3 C4 C5 112.0(11) . . ?
C6 C5 C4 111.0(15) . . ?
C5 C6 C7 114.8(14) . . ?
C6 C7 C8 110.5(13) . . ?
C3 C8 C7 115.2(14) . . ?
C10 C9 C14 112.3(10) . . ?
C10 C9 P1 117.2(8) . . ?
C14 C9 P1 116.2(8) . . ?
C9 C10 C11 114.7(11) . . ?
C12 C11 C10 115.4(14) . . ?
C13 C12 C11 115.2(13) . . ?
C12 C13 C14 114.1(11) . . ?
C9 C14 C13 113.4(10) . . ?
C20 C15 C16 110.0(8) . . ?
C20 C15 P2 110.9(6) . . ?
C16 C15 P2 111.5(6) . . ?
C17 C16 C15 110.2(8) . . ?
C18 C17 C16 112.9(9) . . ?
C17 C18 C19 109.9(10) . . ?
C18 C19 C20 112.5(9) . . ?
C15 C20 C19 111.7(8) . . ?
C22 C21 C26 109.2(8) . . ?
C22 C21 P2 116.8(7) . . ?
C26 C21 P2 107.9(7) . . ?
C21 C22 C23 110.1(9) . . ?
C24 C23 C22 112.6(11) . . ?
C23 C24 C25 113.2(12) . . ?
C24 C25 C26 109.0(11) . . ?
C21 C26 C25 110.0(9) . . ?
C28 C27 P3 114.3(6) . . ?
C27 C28 P4 114.2(6) . . ?
C34 C29 C30 100.9(14) . . ?
C34 C29 P3 113.7(12) . . ?
C30 C29 P3 111.9(11) . . ?
C29 C30 C31 106.9(15) . . ?
C32 C31 C30 83.9(16) . . ?
C31 C32 C33 112(2) . . ?
C32 C33 C34 104.1(17) . . ?
C29 C34 C33 106.2(15) . . ?
C40 C35 C36 108.3(10) . . ?
C40 C35 P3 110.3(8) . . ?
C36 C35 P3 119.4(8) . . ?
C35 C36 C37 108.5(13) . . ?
C38 C37 C36 114.6(18) . . ?
C39 C38 C37 114.8(17) . . ?
C38 C39 C40 111.7(14) . . ?
C35 C40 C39 109.7(11) . . ?
C42 C41 C46 109.2(9) . . ?
C42 C41 P4 113.5(7) . . ?
C46 C41 P4 112.9(7) . . ?
C41 C42 C43 114.4(9) . . ?
C42 C43 C44 112.5(10) . . ?
C45 C44 C43 110.7(11) . . ?
C44 C45 C46 109.5(11) . . ?
C41 C46 C45 111.3(10) . . ?
C48 C47 C52 111.7(8) . . ?
C48 C47 P4 116.9(6) . . ?
C52 C47 P4 109.9(6) . . ?
C47 C48 C49 109.7(8) . . ?
C50 C49 C48 115.2(10) . . ?
C49 C50 C51 109.3(10) . . ?
C50 C51 C52 111.3(9) . . ?
C47 C52 C51 109.9(8) . . ?
C54 C53 P5 110.5(6) . . ?
C53 C54 P6 113.0(6) . . ?
C60 C55 C56 110.2(8) . . ?
C60 C55 P5 111.6(7) . . ?
C56 C55 P5 111.2(7) . . ?
C57 C56 C55 113.0(9) . . ?
C56 C57 C58 111.4(10) . . ?
C59 C58 C57 110.9(10) . . ?
C58 C59 C60 112.1(10) . . ?
C55 C60 C59 111.1(9) . . ?
C66 C61 C62 112.9(9) . . ?
C66 C61 P5 116.9(7) . . ?
C62 C61 P5 112.0(7) . . ?
C63 C62 C61 111.5(9) . . ?
C64 C63 C62 114.7(12) . . ?
C63 C64 C65 113.7(12) . . ?
C64 C65 C66 114.0(11) . . ?
C61 C66 C65 108.0(10) . . ?
C68 C67 C72 109.4(7) . . ?
C68 C67 P6 110.7(6) . . ?
C72 C67 P6 117.2(6) . . ?
C67 C68 C69 114.1(7) . . ?
C68 C69 C70 109.1(8) . . ?
C71 C70 C69 111.7(9) . . ?
C70 C71 C72 113.6(9) . . ?
C71 C72 C67 110.8(8) . . ?
C78 C73 C74 109.7(8) . . ?
C78 C73 P6 111.9(6) . . ?
C74 C73 P6 111.4(6) . . ?
C75 C74 C73 112.1(8) . . ?
C76 C75 C74 110.8(9) . . ?
C77 C76 C75 113.3(10) . . ?
C78 C77 C76 110.9(9) . . ?
C77 C78 C73 112.0(8) . . ?
F6' P7 F5' 92.1(17) . . ?
F6' P7 F4 129.3(19) . . ?
F5' P7 F4 138.3(16) . . ?
F6' P7 F1 98.4(13) . . ?
F5' P7 F1 88.5(10) . . ?
F4 P7 F1 90.0(9) . . ?
F6' P7 F2 82.5(13) . . ?
F5' P7 F2 93.3(10) . . ?
F4 P7 F2 88.0(9) . . ?
F1 P7 F2 177.9(6) . . ?
F6' P7 F4' 172.0(15) . . ?
F5' P7 F4' 91.2(13) . . ?
F4 P7 F4' 47.2(10) . . ?
F1 P7 F4' 89.0(7) . . ?
F2 P7 F4' 90.0(8) . . ?
F6' P7 F5 134.8(17) . . ?
F5' P7 F5 45.0(11) . . ?
F4 P7 F5 93.7(13) . . ?
F1 P7 F5 94.4(7) . . ?
F2 P7 F5 86.1(8) . . ?
F4' P7 F5 46.8(8) . . ?
F6' P7 F3 33.7(14) . . ?
F5' P7 F3 123.2(14) . . ?
F4 P7 F3 98.2(13) . . ?
F1 P7 F3 86.2(7) . . ?
F2 P7 F3 93.6(7) . . ?
F4' P7 F3 145.1(10) . . ?
F5 P7 F3 168.1(10) . . ?
F6' P7 F6 51.4(14) . . ?
F5' P7 F6 40.9(11) . . ?
F4 P7 F6 178.9(13) . . ?
F1 P7 F6 90.7(8) . . ?
F2 P7 F6 91.3(8) . . ?
F4' P7 F6 132.1(11) . . ?
F5 P7 F6 85.5(10) . . ?
F3 P7 F6 82.6(10) . . ?
F6' P7 F3' 96.1(17) . . ?
F5' P7 F3' 171.8(14) . . ?
F4 P7 F3' 33.7(10) . . ?
F1 P7 F3' 89.6(7) . . ?
F2 P7 F3' 88.5(7) . . ?
F4' P7 F3' 80.9(9) . . ?
F5 P7 F3' 127.3(10) . . ?
F3 P7 F3' 64.5(9) . . ?
F6 P7 F3' 147.1(11) . . ?
F6' F3 P7 60(2) . . ?
F3' F4 F4' 155(3) . . ?
F3' F4 P7 85(2) . . ?
F4' F4 P7 70.7(16) . . ?
F5' F5 F4' 122(2) . . ?
F5' F5 P7 59.1(15) . . ?
F4' F5 P7 64.5(12) . . ?
F5' F6 F6' 115(3) . . ?
F5' F6 P7 59.3(17) . . ?
F6' F6 P7 56.3(16) . . ?
F4 F3' P7 62(2) . . ?
F4 F4' F5 130(2) . . ?
F4 F4' P7 62.2(14) . . ?
F5 F4' P7 68.7(12) . . ?
F6 F5' F5 153(3) . . ?
F6 F5' P7 80(2) . . ?
F5 F5' P7 75.9(18) . . ?
F3 F6' F6 146(4) . . ?
F3 F6' P7 86(3) . . ?
F6 F6' P7 72.4(19) . . ?
C79 O1 C81 161(3) . . ?
O1 C79 C80 121.3(19) . . ?
C82 C81 O1 124(2) . . ?

loop_
_geom_bond_atom_site_label_1
_geom_bond_atom_site_label_2
_geom_bond_distance
_geom_bond_site_symmetry_2
_geom_bond_publ_flag
Cu1 N1 2.014(8) . ?
Cu1 P2 2.321(3) . ?
Cu1 P1 2.333(3) . ?
Cu1 P3 2.412(3) . ?
Cu2 N1' 1.998(8) . ?
Cu2 P5 2.310(3) . ?
Cu2 P6 2.328(3) . ?
Cu2 P4 2.473(3) . ?
P1 C3 1.823(11) . ?
P1 C1 1.837(9) . ?
P1 C9 1.847(11) . ?
P2 C2 1.825(9) . ?
P2 C21 1.844(10) . ?
P2 C15 1.856(8) . ?
P3 C29 1.857(12) . ?
P3 C35 1.860(10) . ?
P3 C27 1.870(9) . ?
P4 C28 1.829(8) . ?
P4 C47 1.859(9) . ?
P4 C41 1.862(9) . ?
P5 C53 1.817(9) . ?
P5 C55 1.852(10) . ?
P5 C61 1.852(10) . ?
P6 C54 1.833(9) . ?
P6 C73 1.852(9) . ?
P6 C67 1.852(8) . ?
N1 N1' 1.145(10) . ?
C1 C2 1.562(12) . ?
C3 C8 1.383(19) . ?
C3 C4 1.577(15) . ?
C4 C5 1.58(2) . ?
C5 C6 1.396(19) . ?
C6 C7 1.557(18) . ?
C7 C8 1.595(19) . ?
C9 C10 1.444(15) . ?
C9 C14 1.473(15) . ?
C10 C11 1.59(2) . ?
C11 C12 1.449(19) . ?
C12 C13 1.446(16) . ?
C13 C14 1.551(15) . ?
C15 C20 1.524(12) . ?
C15 C16 1.555(12) . ?
C16 C17 1.529(14) . ?
C17 C18 1.490(15) . ?
C18 C19 1.529(14) . ?
C19 C20 1.529(13) . ?
C21 C22 1.503(13) . ?
C21 C26 1.538(13) . ?
C22 C23 1.582(16) . ?
C23 C24 1.455(16) . ?
C24 C25 1.510(16) . ?
C25 C26 1.561(16) . ?
C27 C28 1.549(11) . ?
C29 C34 1.328(19) . ?
C29 C30 1.53(2) . ?
C30 C31 1.82(3) . ?
C31 C32 1.46(3) . ?
C32 C33 1.55(2) . ?
C33 C34 1.72(2) . ?
C35 C40 1.478(14) . ?
C35 C36 1.520(16) . ?
C36 C37 1.53(2) . ?
C37 C38 1.39(2) . ?
C38 C39 1.381(19) . ?
C39 C40 1.594(18) . ?
C41 C42 1.494(13) . ?
C41 C46 1.498(14) . ?
C42 C43 1.499(14) . ?
C43 C44 1.526(15) . ?
C44 C45 1.516(17) . ?
C45 C46 1.541(16) . ?
C47 C48 1.488(12) . ?
C47 C52 1.517(12) . ?
C48 C49 1.552(14) . ?
C49 C50 1.460(14) . ?
C50 C51 1.516(14) . ?
C51 C52 1.541(14) . ?
C53 C54 1.584(12) . ?
C55 C60 1.536(14) . ?
C55 C56 1.537(12) . ?
C56 C57 1.522(14) . ?
C57 C58 1.526(15) . ?
C58 C59 1.491(15) . ?
C59 C60 1.563(15) . ?
C61 C66 1.495(14) . ?
C61 C62 1.549(13) . ?
C62 C63 1.513(15) . ?
C63 C64 1.474(16) . ?
C64 C65 1.478(16) . ?
C65 C66 1.575(16) . ?
C67 C68 1.485(11) . ?
C67 C72 1.525(12) . ?
C68 C69 1.500(12) . ?
C69 C70 1.531(13) . ?
C70 C71 1.504(13) . ?
C71 C72 1.513(13) . ?
C73 C78 1.527(12) . ?
C73 C74 1.538(13) . ?
C74 C75 1.535(14) . ?
C75 C76 1.518(14) . ?
C76 C77 1.517(14) . ?
C77 C78 1.509(13) . ?
P7 F6' 1.45(3) . ?
P7 F5' 1.45(2) . ?
P7 F4 1.49(2) . ?
P7 F1 1.552(10) . ?
P7 F2 1.567(10) . ?
P7 F4' 1.585(18) . ?
P7 F5 1.637(19) . ?
P7 F3 1.656(17) . ?
P7 F6 1.66(2) . ?
P7 F3' 1.680(19) . ?
F3 F6' 0.92(3) . ?
F4 F3' 0.94(3) . ?
F4 F4' 1.23(3) . ?
F5 F5' 1.19(3) . ?
F5 F4' 1.28(2) . ?
F6 F5' 1.10(3) . ?
F6 F6' 1.36(3) . ?
O1 C79 1.58(2) . ?
O1 C81 1.59(2) . ?
C79 C80 1.62(2) . ?
C81 C82 1.56(2) . ?
